data_4348628
loop_
_publ_author_name
'Yamashita, Ken-Ichi'
'Sakata, Naoya'
'Ogawa, Takuji'

_publ_section_title
;
 Systematic Structural Elucidation for the Protonated Form of Rare Earth
 Bis(porphyrinato) Double-Decker Complexes: Direct Structural Evidence of
 the Location of the Attached Proton.
;
_journal_issue 17
_journal_name_full 'Inorganic chemistry'
_journal_page_first 8935
_journal_page_last 8942
_journal_paper_doi 10.1021/acs.inorgchem.6b01442
_journal_volume 55
_journal_year 2016
_chemical_formula_sum 'C92 H61 Cl12 N8 Sm'
_chemical_formula_weight 1854.23
_space_group_crystal_system monoclinic
_space_group_IT_number 14
_space_group_name_Hall '-P 2ybc'
_space_group_name_H-M_alt 'P 1 21/c 1'
_atom_sites_solution_hydrogens mixed
_audit_creation_method SHELXL-2014/7
_cell_angle_alpha 90
_cell_angle_beta 91.74(3)
_cell_angle_gamma 90
_cell_formula_units_Z 4
_cell_length_a 16.064(3)
_cell_length_b 17.162(3)
_cell_length_c 30.087(6)
_cell_measurement_reflns_used 48415
_cell_measurement_temperature 193(2)
_cell_measurement_theta_max 27.47
_cell_measurement_theta_min 2.99
_cell_volume 8291(3)
_computing_cell_refinement 'Rigaku RAPID AUTO'
_computing_data_collection 'Rigaku RAPID AUTO'
_computing_data_reduction 'Rigaku RAPID AUTO'
_computing_molecular_graphics 'Bruker XSHELL'
_computing_publication_material 'CIFTAB-2014/2 (Sheldrick, 2014)'
_computing_structure_refinement 'SHELXL-2014/7 (Sheldrick, 2014)'
_computing_structure_solution 'SHELXT-2014/6 (Sheldrick, 2014)'
_diffrn_ambient_temperature 193(2)
_diffrn_measured_fraction_theta_full 0.998
_diffrn_measured_fraction_theta_max 0.996
_diffrn_measurement_device_type 'Rigaku VariMax RAPID&#x0087;U'
_diffrn_measurement_method 'Rigaku VariMax RAPID&#x0087;U'
_diffrn_radiation_type MoK\a
_diffrn_radiation_wavelength 0.71073
_diffrn_reflns_av_R_equivalents 0.0721
_diffrn_reflns_av_unetI/netI 0.0625
_diffrn_reflns_Laue_measured_fraction_full 0.998
_diffrn_reflns_Laue_measured_fraction_max 0.996
_diffrn_reflns_limit_h_max 20
_diffrn_reflns_limit_h_min -20
_diffrn_reflns_limit_k_max 22
_diffrn_reflns_limit_k_min -21
_diffrn_reflns_limit_l_max 31
_diffrn_reflns_limit_l_min -38
_diffrn_reflns_number 78337
_diffrn_reflns_point_group_measured_fraction_full 0.998
_diffrn_reflns_point_group_measured_fraction_max 0.996
_diffrn_reflns_theta_full 25.242
_diffrn_reflns_theta_max 27.471
_diffrn_reflns_theta_min 2.996
_diffrn_source 'Rotating anode X-ray tube'
_exptl_absorpt_coefficient_mu 1.148
_exptl_absorpt_correction_T_max 1.0000
_exptl_absorpt_correction_T_min 0.7200
_exptl_absorpt_correction_type multi-scan
_exptl_crystal_colour purple
_exptl_crystal_density_diffrn 1.486
_exptl_crystal_description platelet
_exptl_crystal_F_000 3740
_exptl_crystal_size_max 0.390
_exptl_crystal_size_mid 0.370
_exptl_crystal_size_min 0.050
_refine_diff_density_max 1.021
_refine_diff_density_min -0.629
_refine_diff_density_rms 0.081
_refine_ls_extinction_method none
_refine_ls_goodness_of_fit_ref 1.011
_refine_ls_hydrogen_treatment mixed
_refine_ls_matrix_type full
_refine_ls_number_parameters 1132
_refine_ls_number_reflns 18901
_refine_ls_number_restraints 169
_refine_ls_restrained_S_all 1.055
_refine_ls_R_factor_all 0.0931
_refine_ls_R_factor_gt 0.0485
_refine_ls_shift/su_max 0.001
_refine_ls_shift/su_mean 0.000
_refine_ls_structure_factor_coef Fsqd
_refine_ls_weighting_details 'w=1/[\s^2^(Fo^2^)+(0.0453P)^2^+11.5676P] where P=(Fo^2^+2Fc^2^)/3'
_refine_ls_weighting_scheme calc
_refine_ls_wR_factor_gt 0.1017
_refine_ls_wR_factor_ref 0.1167
_reflns_Friedel_coverage 0.000
_reflns_number_gt 11954
_reflns_number_total 18901
_reflns_threshold_expression 'I > 2\s(I)'
_cod_data_source_file ic6b01442_si_002.cif
_cod_data_source_block SmCHCl3
_cod_original_sg_symbol_H-M 'P 21/c'
_cod_database_code 4348628
_shelx_shelxl_version_number 2014/7
_shelx_space_group_comment
;
The symmetry employed for this shelxl refinement is uniquely defined
by the following loop, which should always be used as a source of
symmetry information in preference to the above space-group names.
They are only intended as comments.
;
_shelx_estimated_absorpt_t_min 0.663
_shelx_estimated_absorpt_t_max 0.945

loop_
_space_group_symop_operation_xyz
'x, y, z'
'-x, y+1/2, -z+1/2'
'-x, -y, -z'
'x, -y-1/2, z-1/2'

loop_
_atom_site_label
_atom_site_type_symbol
_atom_site_fract_x
_atom_site_fract_y
_atom_site_fract_z
_atom_site_U_iso_or_equiv
_atom_site_adp_type
_atom_site_occupancy
_atom_site_site_symmetry_order
_atom_site_calc_flag
_atom_site_refinement_flags_posn
_atom_site_refinement_flags_adp
_atom_site_refinement_flags_occupancy
_atom_site_disorder_assembly
_atom_site_disorder_group
Sm1 Sm 0.67429(2) 0.24806(2) 0.64065(2) 0.02411(6) Uani 1 1 d . . . . .
N1 N 0.6095(2) 0.15410(19) 0.70906(11) 0.0318(7) Uani 1 1 d D . . . .
H1 H 0.596(3) 0.132(2) 0.6850(10) 0.053(15) Uiso 1 1 d D . . . .
N2 N 0.7224(2) 0.10109(17) 0.64270(10) 0.0291(7) Uani 1 1 d . . . . .
N3 N 0.6213(2) 0.17801(17) 0.57261(10) 0.0280(7) Uani 1 1 d . . . . .
N4 N 0.51158(19) 0.23651(16) 0.63951(10) 0.0281(7) Uani 1 1 d . . . . .
N5 N 0.7797(2) 0.26747(17) 0.70090(10) 0.0307(7) Uani 1 1 d . . . . .
N6 N 0.6323(2) 0.36345(17) 0.68308(10) 0.0286(7) Uani 1 1 d . . . . .
N7 N 0.66692(19) 0.35755(17) 0.58776(10) 0.0258(7) Uani 1 1 d . . . . .
N8 N 0.81104(18) 0.25884(18) 0.60551(10) 0.0296(7) Uani 1 1 d . . . . .
C1 C 0.5470(3) 0.1846(2) 0.73490(13) 0.0320(9) Uani 1 1 d . . . . .
C2 C 0.5703(3) 0.1702(2) 0.77975(13) 0.0327(9) Uani 1 1 d . . . . .
H2 H 0.5400 0.1858 0.8049 0.039 Uiso 1 1 calc R U . . .
C3 C 0.6436(3) 0.1301(2) 0.78094(13) 0.0336(9) Uani 1 1 d . . . . .
H3 H 0.6739 0.1148 0.8071 0.040 Uiso 1 1 calc R U . . .
C4 C 0.6672(3) 0.1150(2) 0.73676(13) 0.0304(9) Uani 1 1 d . . . . .
C5 C 0.7324(2) 0.0689(2) 0.72283(13) 0.0316(9) Uani 1 1 d . . . . .
C6 C 0.7528(2) 0.0581(2) 0.67815(13) 0.0316(9) Uani 1 1 d . . . . .
C7 C 0.8062(3) -0.0035(2) 0.66310(14) 0.0392(10) Uani 1 1 d . . . . .
H7 H 0.8353 -0.0404 0.6812 0.047 Uiso 1 1 calc R U . . .
C8 C 0.8067(3) 0.0014(2) 0.61843(14) 0.0394(10) Uani 1 1 d . . . . .
H8 H 0.8363 -0.0316 0.5991 0.047 Uiso 1 1 calc R U . . .
C9 C 0.7537(2) 0.0663(2) 0.60533(13) 0.0317(9) Uani 1 1 d . . . . .
C10 C 0.7348(2) 0.0842(2) 0.56073(13) 0.0324(9) Uani 1 1 d . . . . .
C11 C 0.6724(3) 0.1361(2) 0.54575(13) 0.0312(9) Uani 1 1 d . . . . .
C12 C 0.6480(3) 0.1473(2) 0.50001(13) 0.0385(10) Uani 1 1 d . . . . .
H12 H 0.6744 0.1255 0.4751 0.046 Uiso 1 1 calc R U . . .
C13 C 0.5809(3) 0.1943(2) 0.49878(13) 0.0383(10) Uani 1 1 d . . . . .
H13 H 0.5519 0.2130 0.4729 0.046 Uiso 1 1 calc R U . . .
C14 C 0.5616(2) 0.2110(2) 0.54424(12) 0.0295(8) Uani 1 1 d . . . . .
C15 C 0.4884(2) 0.2459(2) 0.55762(12) 0.0291(7) Uani 1 1 d . . . . .
C16 C 0.4637(2) 0.2532(2) 0.60200(12) 0.0319(8) Uani 1 1 d . . . . .
C17 C 0.3799(3) 0.2722(2) 0.61357(14) 0.0406(10) Uani 1 1 d . . . . .
H17 H 0.3357 0.2869 0.5936 0.049 Uiso 1 1 calc R U . . .
C18 C 0.3761(3) 0.2653(3) 0.65812(14) 0.0431(11) Uani 1 1 d . . . . .
H18 H 0.3285 0.2739 0.6755 0.052 Uiso 1 1 calc R U . . .
C19 C 0.4576(2) 0.2425(2) 0.67443(13) 0.0336(8) Uani 1 1 d . . . . .
C20 C 0.4755(3) 0.2230(2) 0.71870(13) 0.0322(9) Uani 1 1 d . . . . .
C21 C 0.7799(3) 0.0234(2) 0.75771(13) 0.0346(9) Uani 1 1 d . . . . .
C22 C 0.7392(3) -0.0251(2) 0.78720(14) 0.0391(10) Uani 1 1 d . . . . .
H22 H 0.6803 -0.0295 0.7852 0.047 Uiso 1 1 calc R U . . .
C23 C 0.7837(3) -0.0668(3) 0.81933(16) 0.0485(12) Uani 1 1 d . . . . .
H23 H 0.7552 -0.0993 0.8394 0.058 Uiso 1 1 calc R U . . .
C24 C 0.8690(3) -0.0612(3) 0.82225(17) 0.0544(13) Uani 1 1 d . . . . .
H24 H 0.8995 -0.0897 0.8444 0.065 Uiso 1 1 calc R U . . .
C25 C 0.9106(3) -0.0141(3) 0.79288(17) 0.0564(13) Uani 1 1 d . . . . .
H25 H 0.9696 -0.0104 0.7948 0.068 Uiso 1 1 calc R U . . .
C26 C 0.8662(3) 0.0277(3) 0.76085(15) 0.0446(11) Uani 1 1 d . . . . .
H26 H 0.8951 0.0598 0.7407 0.054 Uiso 1 1 calc R U . . .
C27 C 0.7771(3) 0.0370(2) 0.52577(13) 0.0370(10) Uani 1 1 d . . . . .
C28 C 0.7354(3) -0.0256(3) 0.50622(15) 0.0495(12) Uani 1 1 d . . . . .
H28 H 0.6812 -0.0389 0.5155 0.059 Uiso 1 1 calc R U . . .
C29 C 0.7724(4) -0.0691(3) 0.47313(17) 0.0627(15) Uani 1 1 d . . . . .
H29 H 0.7433 -0.1120 0.4601 0.075 Uiso 1 1 calc R U . . .
C30 C 0.8496(4) -0.0509(3) 0.45932(16) 0.0585(14) Uani 1 1 d . . . . .
H30 H 0.8749 -0.0811 0.4370 0.070 Uiso 1 1 calc R U . . .
C31 C 0.8906(4) 0.0116(3) 0.47791(19) 0.0679(16) Uani 1 1 d . . . . .
H31 H 0.9442 0.0253 0.4680 0.081 Uiso 1 1 calc R U . . .
C32 C 0.8547(3) 0.0550(3) 0.51107(17) 0.0574(13) Uani 1 1 d . . . . .
H32 H 0.8843 0.0978 0.5238 0.069 Uiso 1 1 calc R U . . .
C33 C 0.4258(2) 0.2673(2) 0.52155(13) 0.0329(9) Uani 1 1 d . . . . .
C34 C 0.3925(3) 0.2099(3) 0.49361(15) 0.0459(11) Uani 1 1 d . . . . .
H34 H 0.4092 0.1573 0.4977 0.055 Uiso 1 1 calc R U . . .
C35 C 0.3351(3) 0.2284(3) 0.45987(17) 0.0553(14) Uani 1 1 d . . . . .
H35 H 0.3135 0.1886 0.4409 0.066 Uiso 1 1 calc R U . . .
C36 C 0.3097(3) 0.3034(3) 0.45372(16) 0.0519(13) Uani 1 1 d . . . . .
H36 H 0.2706 0.3158 0.4305 0.062 Uiso 1 1 calc R U . . .
C37 C 0.3408(3) 0.3612(3) 0.48126(16) 0.0488(12) Uani 1 1 d . . . . .
H37 H 0.3226 0.4135 0.4772 0.059 Uiso 1 1 calc R U . . .
C38 C 0.3989(3) 0.3433(2) 0.51502(14) 0.0398(10) Uani 1 1 d . . . . .
H38 H 0.4202 0.3836 0.5338 0.048 Uiso 1 1 calc R U . . .
C39 C 0.4108(3) 0.2392(2) 0.75226(13) 0.0370(9) Uani 1 1 d . . . . .
C40 C 0.3712(3) 0.1793(3) 0.77371(17) 0.0548(13) Uani 1 1 d . . . . .
H40 H 0.3855 0.1268 0.7674 0.066 Uiso 1 1 calc R U . . .
C41 C 0.3107(4) 0.1950(4) 0.8045(2) 0.0741(18) Uani 1 1 d . . . . .
H41 H 0.2833 0.1532 0.8187 0.089 Uiso 1 1 calc R U . . .
C42 C 0.2902(4) 0.2706(4) 0.81448(19) 0.0753(19) Uani 1 1 d . . . . .
H42 H 0.2498 0.2811 0.8361 0.090 Uiso 1 1 calc R U . . .
C43 C 0.3282(4) 0.3306(3) 0.79317(19) 0.0664(16) Uani 1 1 d . . . . .
H43 H 0.3132 0.3829 0.7994 0.080 Uiso 1 1 calc R U . . .
C44 C 0.3885(3) 0.3149(3) 0.76243(16) 0.0514(12) Uani 1 1 d . . . . .
H44 H 0.4150 0.3570 0.7480 0.062 Uiso 1 1 calc R U . . .
C45 C 0.8565(3) 0.2314(2) 0.70315(13) 0.0347(9) Uani 1 1 d . . . . .
C46 C 0.8836(3) 0.2235(3) 0.74910(14) 0.0443(11) Uani 1 1 d . . . . .
H46 H 0.9333 0.1989 0.7598 0.053 Uiso 1 1 calc R U . . .
C47 C 0.8257(3) 0.2572(3) 0.77405(13) 0.0438(10) Uani 1 1 d . . . . .
H47 H 0.8265 0.2606 0.8056 0.053 Uiso 1 1 calc R U . . .
C48 C 0.7621(2) 0.2871(2) 0.74383(13) 0.0322(9) Uani 1 1 d . . . . .
C49 C 0.6970(3) 0.3359(2) 0.75685(12) 0.0310(9) Uani 1 1 d . . . . .
C50 C 0.6384(3) 0.3731(2) 0.72831(12) 0.0308(9) Uani 1 1 d . . . . .
C51 C 0.5816(3) 0.4331(2) 0.74214(13) 0.0386(10) Uani 1 1 d . . . . .
H51 H 0.5729 0.4497 0.7718 0.046 Uiso 1 1 calc R U . . .
C52 C 0.5433(3) 0.4611(2) 0.70486(13) 0.0385(10) Uani 1 1 d . . . . .
H52 H 0.5024 0.5010 0.7033 0.046 Uiso 1 1 calc R U . . .
C53 C 0.5761(2) 0.4189(2) 0.66794(12) 0.0296(8) Uani 1 1 d . . . . .
C54 C 0.5601(2) 0.4388(2) 0.62340(13) 0.0302(8) Uani 1 1 d . . . . .
C55 C 0.6027(2) 0.4110(2) 0.58656(12) 0.0284(8) Uani 1 1 d . . . . .
C56 C 0.5914(3) 0.4404(2) 0.54188(12) 0.0314(9) Uani 1 1 d . . . . .
H56 H 0.5500 0.4764 0.5319 0.038 Uiso 1 1 calc R U . . .
C57 C 0.6500(3) 0.4074(2) 0.51697(13) 0.0323(9) Uani 1 1 d . . . . .
H57 H 0.6579 0.4162 0.4862 0.039 Uiso 1 1 calc R U . . .
C58 C 0.6985(2) 0.3564(2) 0.54563(12) 0.0277(8) Uani 1 1 d . . . . .
C59 C 0.7708(2) 0.3180(2) 0.53307(12) 0.0298(8) Uani 1 1 d . . . . .
C60 C 0.8240(2) 0.2748(2) 0.56168(13) 0.0309(9) Uani 1 1 d . . . . .
C61 C 0.9053(2) 0.2479(3) 0.54965(14) 0.0414(9) Uani 1 1 d . . . . .
H61 H 0.9285 0.2507 0.5210 0.050 Uiso 1 1 calc R U . . .
C62 C 0.9420(3) 0.2182(3) 0.58666(14) 0.0415(10) Uani 1 1 d . . . . .
H62 H 0.9962 0.1961 0.5890 0.050 Uiso 1 1 calc R U . . .
C63 C 0.8841(2) 0.2258(2) 0.62224(14) 0.0337(9) Uani 1 1 d . . . . .
C64 C 0.9042(2) 0.2111(2) 0.66686(14) 0.0352(9) Uani 1 1 d . . . . .
C65 C 0.6995(3) 0.3616(2) 0.80463(13) 0.0366(10) Uani 1 1 d . . . . .
C66 C 0.7647(4) 0.4083(4) 0.81914(17) 0.082(2) Uani 1 1 d . . . . .
H66 H 0.8069 0.4222 0.7991 0.099 Uiso 1 1 calc R U . . .
C67 C 0.7694(5) 0.4351(4) 0.86261(18) 0.099(3) Uani 1 1 d . . . . .
H67 H 0.8144 0.4677 0.8720 0.118 Uiso 1 1 calc R U . . .
C68 C 0.7115(4) 0.4155(3) 0.89140(15) 0.0597(15) Uani 1 1 d . . . . .
H68 H 0.7146 0.4353 0.9209 0.072 Uiso 1 1 calc R U . . .
C69 C 0.6479(4) 0.3673(3) 0.87872(15) 0.0550(13) Uani 1 1 d . . . . .
H69 H 0.6078 0.3519 0.8995 0.066 Uiso 1 1 calc R U . . .
C70 C 0.6420(3) 0.3406(2) 0.83483(14) 0.0455(11) Uani 1 1 d . . . . .
H70 H 0.5973 0.3073 0.8259 0.055 Uiso 1 1 calc R U . . .
C71 C 0.5005(3) 0.5049(2) 0.61524(12) 0.0334(9) Uani 1 1 d . . . . .
C72 C 0.5307(3) 0.5794(2) 0.60788(15) 0.0447(11) Uani 1 1 d . . . . .
H72 H 0.5891 0.5881 0.6076 0.054 Uiso 1 1 calc R U . . .
C73 C 0.4763(4) 0.6415(3) 0.60095(15) 0.0552(14) Uani 1 1 d . . . . .
H73 H 0.4978 0.6923 0.5961 0.066 Uiso 1 1 calc R U . . .
C74 C 0.3917(4) 0.6301(3) 0.60101(14) 0.0574(15) Uani 1 1 d . . . . .
H74 H 0.3547 0.6726 0.5960 0.069 Uiso 1 1 calc R U . . .
C75 C 0.3610(3) 0.5565(3) 0.60833(15) 0.0524(13) Uani 1 1 d . . . . .
H75 H 0.3025 0.5482 0.6085 0.063 Uiso 1 1 calc R U . . .
C76 C 0.4149(3) 0.4941(3) 0.61547(14) 0.0412(10) Uani 1 1 d . . . . .
H76 H 0.3929 0.4436 0.6206 0.049 Uiso 1 1 calc R U . . .
C77 C 0.8001(3) 0.3304(2) 0.48650(13) 0.0355(9) Uani 1 1 d . . . . .
C78 C 0.8346(4) 0.3995(3) 0.47415(17) 0.0610(14) Uani 1 1 d . . . . .
H78 H 0.8385 0.4409 0.4950 0.073 Uiso 1 1 calc R U . . .
C79 C 0.8641(4) 0.4104(4) 0.4316(2) 0.0752(18) Uani 1 1 d . . . . .
H79 H 0.8887 0.4587 0.4238 0.090 Uiso 1 1 calc R U . . .
C80 C 0.8578(3) 0.3524(4) 0.40109(18) 0.0631(15) Uani 1 1 d . . . . .
H80 H 0.8774 0.3601 0.3719 0.076 Uiso 1 1 calc R U . . .
C81 C 0.8236(4) 0.2837(4) 0.41228(18) 0.0688(16) Uani 1 1 d . . . . .
H81 H 0.8185 0.2432 0.3908 0.083 Uiso 1 1 calc R U . . .
C82 C 0.7956(3) 0.2718(3) 0.45492(16) 0.0568(14) Uani 1 1 d . . . . .
H82 H 0.7731 0.2226 0.4626 0.068 Uiso 1 1 calc R U . . .
C83 C 0.9893(3) 0.1798(3) 0.67766(15) 0.0437(11) Uani 1 1 d . . . . .
C84 C 1.0510(3) 0.2285(3) 0.69548(19) 0.0627(15) Uani 1 1 d . . . . .
H84 H 1.0391 0.2819 0.7006 0.075 Uiso 1 1 calc R U . . .
C85 C 1.1306(4) 0.1992(5) 0.7060(2) 0.084(2) Uani 1 1 d . . . . .
H85 H 1.1730 0.2330 0.7173 0.101 Uiso 1 1 calc R U . . .
C86 C 1.1470(4) 0.1224(5) 0.6999(2) 0.088(2) Uani 1 1 d . . . . .
H86 H 1.2007 0.1026 0.7077 0.105 Uiso 1 1 calc R U . . .
C87 C 1.0869(4) 0.0730(4) 0.6828(2) 0.0803(19) Uani 1 1 d . . . . .
H87 H 1.0989 0.0193 0.6791 0.096 Uiso 1 1 calc R U . . .
C88 C 1.0079(3) 0.1021(3) 0.67067(18) 0.0563(13) Uani 1 1 d . . . . .
H88 H 0.9670 0.0685 0.6577 0.068 Uiso 1 1 calc R U . . .
C89A C 0.5279(15) 0.0185(14) 0.6025(7) 0.064(4) Uani 0.478(17) 1 d . U P A 1
H89A H 0.5710 0.0601 0.5996 0.077 Uiso 0.478(17) 1 calc R U P A 1
Cl1A Cl 0.4897(9) 0.0011(7) 0.5553(4) 0.086(2) Uani 0.478(17) 1 d . U P A 1
Cl2A Cl 0.5793(5) -0.0698(5) 0.6174(6) 0.144(4) Uani 0.478(17) 1 d . U P A 1
Cl3A Cl 0.4640(6) 0.0432(6) 0.6473(2) 0.096(3) Uani 0.478(17) 1 d . U P A 1
C89B C 0.5142(17) 0.0318(14) 0.6122(6) 0.085(5) Uani 0.522(17) 1 d . U P A 2
H89B H 0.5520 0.0781 0.6112 0.102 Uiso 0.522(17) 1 calc R U P A 2
Cl1B Cl 0.4747(9) 0.0118(7) 0.5569(3) 0.106(3) Uani 0.522(17) 1 d . U P A 2
Cl2B Cl 0.5614(7) -0.0382(7) 0.6414(3) 0.144(4) Uani 0.522(17) 1 d . U P A 2
Cl3B Cl 0.4210(10) 0.0593(5) 0.6384(4) 0.136(4) Uani 0.522(17) 1 d . U P A 2
C90 C 0.8270(3) 0.4566(3) 0.6397(2) 0.0691(17) Uani 1 1 d D . . . .
H90 H 0.7910 0.4092 0.6378 0.083 Uiso 1 1 calc R U . . .
Cl4 Cl 0.92382(11) 0.43339(12) 0.62021(8) 0.1111(7) Uani 1 1 d D . . . .
Cl5 Cl 0.83500(14) 0.48614(14) 0.69538(7) 0.1172(7) Uani 1 1 d D . . . .
Cl6 Cl 0.78065(12) 0.52971(10) 0.60762(7) 0.0988(6) Uani 1 1 d D . . . .
C91A C 0.9690(8) 0.7814(8) 0.6009(5) 0.128(5) Uani 0.446(4) 1 d D U P B 3
H91A H 1.0196 0.7599 0.5867 0.154 Uiso 0.446(4) 1 calc R U P B 3
Cl7A Cl 0.9066(5) 0.8225(4) 0.5608(3) 0.221(4) Uani 0.446(4) 1 d D U P B 3
Cl8A Cl 1.0001(6) 0.8518(5) 0.6397(4) 0.205(5) Uani 0.446(4) 1 d D U P B 3
Cl9A Cl 0.9135(4) 0.7066(5) 0.6217(4) 0.182(4) Uani 0.446(4) 1 d D U P B 3
C91B C 0.9871(11) 0.7940(9) 0.6518(5) 0.183(6) Uani 0.554(4) 1 d D U P B 4
H91B H 1.0485 0.7841 0.6532 0.220 Uiso 0.554(4) 1 calc R U P B 4
Cl7B Cl 0.9652(10) 0.8418(8) 0.6050(4) 0.399(9) Uani 0.554(4) 1 d D U P B 4
Cl8B Cl 0.9638(4) 0.8513(4) 0.6966(3) 0.210(3) Uani 0.554(4) 1 d D U P B 4
Cl9B Cl 0.9385(4) 0.7070(5) 0.6591(3) 0.188(3) Uani 0.554(4) 1 d D U P B 4
C92A C 0.8405(12) 0.6714(9) 0.4651(6) 0.166(7) Uani 0.446(4) 1 d D U P B 3
H92A H 0.8075 0.6963 0.4890 0.199 Uiso 0.446(4) 1 calc R U P B 3
Cl10 Cl 0.8461(3) 0.7290(3) 0.4177(3) 0.143(3) Uani 0.446(4) 1 d D U P B 3
Cl11 Cl 0.7885(4) 0.5883(3) 0.44009(19) 0.115(2) Uani 0.446(4) 1 d D U P B 3
Cl12 Cl 0.9302(7) 0.6239(8) 0.4860(5) 0.232(6) Uani 0.446(4) 1 d D U P B 3
C92B C 0.9112(15) 0.6716(9) 0.4681(6) 0.253(9) Uani 0.554(4) 1 d D U P B 4
H92B H 0.9635 0.6795 0.4515 0.303 Uiso 0.554(4) 1 calc R U P B 4
Cl20 Cl 0.8796(3) 0.7539(2) 0.4879(3) 0.211(4) Uani 0.554(4) 1 d D U P B 4
Cl21 Cl 0.9273(6) 0.6056(4) 0.5094(3) 0.208(5) Uani 0.554(4) 1 d D U P B 4
Cl22 Cl 0.8388(6) 0.6309(7) 0.4352(4) 0.257(5) Uani 0.554(4) 1 d D U P B 4

loop_
_atom_site_aniso_label
_atom_site_aniso_U_11
_atom_site_aniso_U_22
_atom_site_aniso_U_33
_atom_site_aniso_U_23
_atom_site_aniso_U_13
_atom_site_aniso_U_12
Sm1 0.02820(9) 0.02730(9) 0.01680(9) 0.00026(9) 0.00028(6) 0.00195(9)
N1 0.037(2) 0.0391(19) 0.0193(18) -0.0019(15) -0.0001(15) 0.0092(15)
N2 0.0344(19) 0.0289(16) 0.0240(17) 0.0021(13) 0.0007(14) 0.0048(13)
N3 0.0351(18) 0.0295(16) 0.0194(16) -0.0005(13) -0.0013(13) 0.0011(13)
N4 0.0283(16) 0.0314(18) 0.0245(16) 0.0016(13) -0.0006(12) 0.0030(13)
N5 0.0359(18) 0.0364(19) 0.0198(16) 0.0023(13) -0.0008(13) 0.0000(13)
N6 0.0359(19) 0.0298(16) 0.0200(17) -0.0002(13) 0.0025(14) 0.0028(13)
N7 0.0343(18) 0.0277(16) 0.0155(15) 0.0007(12) 0.0009(13) -0.0001(13)
N8 0.0305(17) 0.0342(18) 0.0242(16) 0.0035(14) 0.0014(12) 0.0016(14)
C1 0.037(2) 0.035(2) 0.024(2) -0.0008(16) 0.0039(17) 0.0010(17)
C2 0.043(2) 0.032(2) 0.023(2) 0.0017(16) 0.0065(17) 0.0007(17)
C3 0.044(2) 0.037(2) 0.019(2) 0.0060(16) -0.0016(17) -0.0002(18)
C4 0.038(2) 0.032(2) 0.021(2) 0.0029(16) -0.0038(17) 0.0025(17)
C5 0.034(2) 0.036(2) 0.025(2) 0.0018(16) -0.0028(17) 0.0020(17)
C6 0.036(2) 0.032(2) 0.027(2) 0.0030(16) 0.0027(17) 0.0055(17)
C7 0.042(3) 0.044(2) 0.031(2) 0.0038(19) 0.0007(19) 0.0138(19)
C8 0.048(3) 0.035(2) 0.035(2) -0.0037(18) 0.003(2) 0.0143(19)
C9 0.036(2) 0.031(2) 0.028(2) -0.0020(16) 0.0033(17) 0.0037(16)
C10 0.037(2) 0.035(2) 0.026(2) -0.0022(17) 0.0044(17) 0.0026(17)
C11 0.040(2) 0.033(2) 0.021(2) -0.0011(16) 0.0008(17) -0.0021(17)
C12 0.050(3) 0.044(2) 0.021(2) -0.0052(18) 0.0063(18) 0.006(2)
C13 0.053(3) 0.042(2) 0.020(2) 0.0019(17) -0.0011(18) 0.006(2)
C14 0.034(2) 0.032(2) 0.022(2) 0.0031(16) -0.0014(16) -0.0015(16)
C15 0.0336(18) 0.0299(18) 0.0237(18) 0.0009(18) -0.0028(14) -0.0005(19)
C16 0.0305(18) 0.0353(19) 0.0298(19) 0.0005(19) -0.0015(14) 0.0016(19)
C17 0.033(2) 0.056(3) 0.032(2) 0.0071(19) -0.0008(18) 0.0090(18)
C18 0.031(2) 0.063(3) 0.036(2) 0.004(2) 0.0063(17) 0.013(2)
C19 0.0331(19) 0.039(2) 0.028(2) -0.0003(19) 0.0046(15) 0.0041(19)
C20 0.038(2) 0.0309(19) 0.028(2) -0.0011(16) 0.0062(17) 0.0040(16)
C21 0.036(2) 0.040(2) 0.028(2) 0.0042(17) -0.0020(17) 0.0069(17)
C22 0.042(3) 0.039(2) 0.036(2) 0.0055(19) -0.0032(19) 0.0025(18)
C23 0.056(3) 0.043(3) 0.046(3) 0.018(2) 0.002(2) 0.007(2)
C24 0.055(3) 0.060(3) 0.048(3) 0.017(2) -0.013(2) 0.016(2)
C25 0.042(3) 0.075(3) 0.052(3) 0.016(3) -0.007(2) 0.008(2)
C26 0.039(3) 0.055(3) 0.040(3) 0.013(2) 0.000(2) 0.003(2)
C27 0.046(3) 0.040(2) 0.025(2) 0.0014(17) 0.0041(18) 0.0101(19)
C28 0.061(3) 0.046(3) 0.042(3) -0.011(2) 0.010(2) 0.006(2)
C29 0.091(4) 0.049(3) 0.048(3) -0.018(2) 0.006(3) 0.013(3)
C30 0.079(4) 0.060(3) 0.037(3) -0.008(2) 0.013(3) 0.029(3)
C31 0.061(4) 0.083(4) 0.062(4) -0.009(3) 0.027(3) 0.017(3)
C32 0.060(3) 0.063(3) 0.050(3) -0.013(3) 0.016(3) 0.004(3)
C33 0.035(2) 0.038(2) 0.025(2) 0.0055(16) -0.0035(16) 0.0000(16)
C34 0.055(3) 0.038(2) 0.043(3) 0.002(2) -0.014(2) -0.002(2)
C35 0.061(3) 0.053(3) 0.051(3) -0.003(2) -0.026(3) -0.008(2)
C36 0.050(3) 0.065(3) 0.040(3) 0.018(2) -0.020(2) -0.004(2)
C37 0.050(3) 0.049(3) 0.047(3) 0.019(2) -0.010(2) 0.002(2)
C38 0.041(3) 0.042(2) 0.036(2) 0.0045(19) -0.0046(19) -0.0015(19)
C39 0.037(2) 0.045(3) 0.029(2) 0.0049(18) 0.0038(16) 0.0073(19)
C40 0.049(3) 0.060(3) 0.056(3) 0.015(3) 0.014(3) 0.004(2)
C41 0.053(4) 0.100(5) 0.071(4) 0.033(4) 0.026(3) 0.003(3)
C42 0.060(4) 0.121(6) 0.046(3) 0.004(3) 0.024(3) 0.024(3)
C43 0.072(4) 0.074(4) 0.054(4) -0.007(3) 0.019(3) 0.023(3)
C44 0.060(3) 0.055(3) 0.040(3) 0.002(2) 0.015(2) 0.011(2)
C45 0.034(2) 0.042(2) 0.028(2) 0.0045(16) -0.0043(17) 0.0000(16)
C46 0.034(2) 0.065(3) 0.033(2) 0.010(2) -0.0090(19) 0.002(2)
C47 0.045(2) 0.064(3) 0.023(2) 0.001(2) -0.0079(17) 0.000(2)
C48 0.035(2) 0.038(2) 0.024(2) 0.0037(17) -0.0045(17) -0.0042(17)
C49 0.043(2) 0.030(2) 0.020(2) -0.0026(16) 0.0006(17) -0.0073(17)
C50 0.045(3) 0.030(2) 0.017(2) -0.0037(15) 0.0019(17) -0.0053(17)
C51 0.059(3) 0.036(2) 0.022(2) -0.0041(17) 0.0095(19) 0.0075(19)
C52 0.056(3) 0.034(2) 0.026(2) -0.0005(17) 0.0075(19) 0.0090(19)
C53 0.036(2) 0.0286(19) 0.024(2) -0.0003(15) 0.0055(16) 0.0021(16)
C54 0.037(2) 0.0283(19) 0.025(2) 0.0002(16) 0.0014(17) 0.0039(16)
C55 0.035(2) 0.0277(19) 0.023(2) 0.0015(15) 0.0006(16) 0.0022(16)
C56 0.039(2) 0.033(2) 0.022(2) 0.0011(16) -0.0033(17) 0.0047(17)
C57 0.045(2) 0.035(2) 0.0176(19) 0.0030(16) 0.0012(17) 0.0014(17)
C58 0.037(2) 0.0275(19) 0.0188(19) 0.0022(15) 0.0019(16) -0.0017(16)
C59 0.035(2) 0.034(2) 0.021(2) 0.0003(15) 0.0054(16) -0.0012(16)
C60 0.029(2) 0.035(2) 0.029(2) 0.0008(16) 0.0077(16) 0.0015(15)
C61 0.036(2) 0.054(2) 0.035(2) 0.006(2) 0.0120(17) 0.007(2)
C62 0.035(2) 0.054(2) 0.036(3) 0.006(2) 0.0050(19) 0.0077(19)
C63 0.030(2) 0.040(2) 0.030(2) 0.0026(16) 0.0025(17) 0.0013(16)
C64 0.029(2) 0.042(2) 0.035(2) 0.0040(18) -0.0029(17) 0.0010(17)
C65 0.050(3) 0.041(2) 0.019(2) 0.0001(17) -0.0010(18) -0.0043(19)
C66 0.111(5) 0.108(5) 0.028(3) -0.016(3) 0.017(3) -0.067(4)
C67 0.140(6) 0.122(6) 0.034(3) -0.026(3) 0.015(4) -0.087(5)
C68 0.102(4) 0.057(3) 0.021(2) -0.004(2) 0.004(3) -0.020(3)
C69 0.092(4) 0.047(3) 0.027(2) 0.002(2) 0.015(2) -0.009(3)
C70 0.066(3) 0.041(2) 0.030(2) -0.0044(19) 0.005(2) -0.008(2)
C71 0.048(3) 0.035(2) 0.018(2) -0.0010(16) 0.0033(17) 0.0136(18)
C72 0.054(3) 0.043(2) 0.037(3) 0.007(2) 0.008(2) 0.013(2)
C73 0.088(4) 0.039(3) 0.038(3) 0.006(2) 0.006(3) 0.021(3)
C74 0.086(4) 0.065(3) 0.021(2) -0.002(2) -0.001(2) 0.044(3)
C75 0.050(3) 0.076(4) 0.031(3) -0.009(2) -0.006(2) 0.025(3)
C76 0.048(3) 0.046(2) 0.030(2) -0.0037(19) -0.0018(19) 0.008(2)
C77 0.034(2) 0.047(2) 0.026(2) 0.0055(18) 0.0089(17) 0.0063(18)
C78 0.084(4) 0.058(3) 0.042(3) 0.004(2) 0.022(3) -0.011(3)
C79 0.099(5) 0.070(4) 0.058(4) 0.020(3) 0.032(3) -0.012(3)
C80 0.059(3) 0.092(4) 0.039(3) 0.018(3) 0.023(3) 0.020(3)
C81 0.075(4) 0.096(4) 0.036(3) -0.012(3) 0.024(3) -0.003(3)
C82 0.063(3) 0.069(3) 0.039(3) -0.009(2) 0.023(2) -0.007(2)
C83 0.033(2) 0.063(3) 0.036(3) 0.011(2) 0.0028(19) 0.007(2)
C84 0.038(3) 0.079(4) 0.071(4) 0.007(3) -0.007(3) -0.001(2)
C85 0.035(3) 0.135(6) 0.082(5) 0.004(4) -0.013(3) -0.003(4)
C86 0.043(4) 0.137(6) 0.082(5) 0.025(4) -0.004(3) 0.037(4)
C87 0.058(4) 0.097(5) 0.086(5) 0.015(4) 0.004(3) 0.040(4)
C88 0.044(3) 0.064(3) 0.061(3) 0.005(3) 0.002(2) 0.015(2)
C89A 0.082(8) 0.062(7) 0.048(7) -0.003(5) 0.015(5) -0.033(6)
Cl1A 0.088(4) 0.114(5) 0.057(4) -0.024(3) 0.016(3) -0.021(3)
Cl2A 0.080(3) 0.094(4) 0.258(10) 0.032(5) -0.008(5) 0.006(3)
Cl3A 0.133(5) 0.100(5) 0.057(3) -0.032(3) 0.036(3) -0.071(4)
C89B 0.133(10) 0.090(10) 0.030(7) 0.020(6) -0.012(6) -0.066(7)
Cl1B 0.145(8) 0.123(6) 0.050(4) 0.034(4) -0.024(4) -0.070(5)
Cl2B 0.150(6) 0.156(7) 0.123(5) 0.083(4) -0.069(4) -0.087(5)
Cl3B 0.197(9) 0.075(3) 0.139(6) -0.027(3) 0.062(6) -0.061(5)
C90 0.063(4) 0.050(3) 0.093(5) 0.000(3) -0.026(3) -0.010(3)
Cl4 0.0654(11) 0.1088(14) 0.157(2) -0.0552(13) -0.0238(11) 0.0125(10)
Cl5 0.1238(17) 0.1489(19) 0.0790(13) 0.0051(12) 0.0032(12) -0.0403(14)
Cl6 0.0980(13) 0.0702(10) 0.1253(16) 0.0111(10) -0.0441(12) 0.0050(9)
C91A 0.042(7) 0.098(8) 0.243(13) -0.032(8) -0.015(8) 0.039(6)
Cl7A 0.192(7) 0.141(5) 0.321(10) -0.101(5) -0.137(7) 0.096(5)
Cl8A 0.122(6) 0.176(7) 0.314(13) -0.088(8) -0.054(8) 0.013(6)
Cl9A 0.089(5) 0.181(6) 0.276(11) 0.015(7) 0.014(6) -0.005(4)
C91B 0.071(10) 0.216(12) 0.260(13) -0.003(9) -0.039(9) 0.064(9)
Cl7B 0.51(2) 0.407(15) 0.281(11) 0.065(10) 0.061(10) 0.350(14)
Cl8B 0.169(5) 0.181(5) 0.277(8) 0.031(5) -0.045(5) 0.102(4)
Cl9B 0.098(4) 0.266(7) 0.197(7) -0.053(6) -0.029(4) 0.035(4)
C92A 0.154(14) 0.169(11) 0.175(13) -0.079(8) 0.013(10) -0.047(10)
Cl10 0.068(3) 0.138(4) 0.224(7) -0.053(4) 0.025(3) -0.026(3)
Cl11 0.144(5) 0.106(3) 0.093(3) -0.036(3) -0.023(3) 0.052(3)
Cl12 0.156(8) 0.259(11) 0.279(13) 0.089(9) -0.021(7) -0.106(7)
C92B 0.28(2) 0.170(11) 0.306(16) 0.016(9) -0.068(12) 0.097(10)
Cl20 0.165(4) 0.079(2) 0.402(10) 0.015(4) 0.201(6) 0.011(3)
Cl21 0.240(9) 0.113(4) 0.263(10) -0.010(5) -0.110(8) 0.021(5)
Cl22 0.208(9) 0.307(12) 0.254(9) -0.010(8) -0.007(7) 0.037(8)

loop_
_atom_type_symbol
_atom_type_description
_atom_type_scat_dispersion_real
_atom_type_scat_dispersion_imag
_atom_type_scat_source
C C 0.0033 0.0016 'International Tables Vol C Tables 4.2.6.8 and 6.1.1.4'
H H 0.0000 0.0000 'International Tables Vol C Tables 4.2.6.8 and 6.1.1.4'
N N 0.0061 0.0033 'International Tables Vol C Tables 4.2.6.8 and 6.1.1.4'
Cl Cl 0.1484 0.1585 'International Tables Vol C Tables 4.2.6.8 and 6.1.1.4'
Sm Sm -0.1638 3.4418 'International Tables Vol C Tables 4.2.6.8 and 6.1.1.4'

loop_
_geom_angle_atom_site_label_1
_geom_angle_atom_site_label_2
_geom_angle_atom_site_label_3
_geom_angle
N6 Sm1 N7 73.30(10)
N6 Sm1 N5 72.70(10)
N7 Sm1 N5 112.99(10)
N6 Sm1 N8 114.98(10)
N7 Sm1 N8 72.10(10)
N5 Sm1 N8 72.86(10)
N6 Sm1 N3 136.01(10)
N7 Sm1 N3 80.18(9)
N5 Sm1 N3 151.17(10)
N8 Sm1 N3 88.33(10)
N6 Sm1 N4 77.22(10)
N7 Sm1 N4 91.20(10)
N5 Sm1 N4 133.02(10)
N8 Sm1 N4 153.96(10)
N3 Sm1 N4 68.80(10)
N6 Sm1 N2 147.32(10)
N7 Sm1 N2 138.85(10)
N5 Sm1 N2 85.30(10)
N8 Sm1 N2 79.54(10)
N3 Sm1 N2 69.62(10)
N4 Sm1 N2 102.66(9)
N6 Sm1 N1 88.20(10)
N7 Sm1 N1 152.97(10)
N5 Sm1 N1 78.60(10)
N8 Sm1 N1 134.65(10)
N3 Sm1 N1 101.38(10)
N4 Sm1 N1 65.08(10)
N2 Sm1 N1 63.47(10)
C1 N1 C4 108.9(3)
C1 N1 Sm1 118.6(2)
C4 N1 Sm1 117.0(3)
C1 N1 H1 119(3)
C4 N1 H1 116(3)
Sm1 N1 H1 74(3)
C6 N2 C9 105.7(3)
C6 N2 Sm1 128.9(2)
C9 N2 Sm1 120.5(2)
C11 N3 C14 105.5(3)
C11 N3 Sm1 122.6(2)
C14 N3 Sm1 121.3(2)
C16 N4 C19 105.0(3)
C16 N4 Sm1 121.8(2)
C19 N4 Sm1 129.1(2)
C48 N5 C45 105.9(3)
C48 N5 Sm1 124.7(3)
C45 N5 Sm1 124.6(2)
C50 N6 C53 105.7(3)
C50 N6 Sm1 126.8(2)
C53 N6 Sm1 124.8(2)
C55 N7 C58 106.3(3)
C55 N7 Sm1 123.0(2)
C58 N7 Sm1 124.8(2)
C60 N8 C63 106.3(3)
C60 N8 Sm1 126.1(2)
C63 N8 Sm1 124.6(2)
N1 C1 C20 125.6(4)
N1 C1 C2 107.1(3)
C20 C1 C2 127.4(4)
C3 C2 C1 108.5(4)
C3 C2 H2 125.7
C1 C2 H2 125.7
C2 C3 C4 108.9(4)
C2 C3 H3 125.6
C4 C3 H3 125.6
C5 C4 N1 125.9(4)
C5 C4 C3 127.9(4)
N1 C4 C3 106.2(3)
C4 C5 C6 124.3(3)
C4 C5 C21 117.3(4)
C6 C5 C21 118.2(3)
N2 C6 C5 125.7(3)
N2 C6 C7 110.5(3)
C5 C6 C7 123.7(4)
C8 C7 C6 106.9(4)
C8 C7 H7 126.6
C6 C7 H7 126.6
C7 C8 C9 107.3(4)
C7 C8 H8 126.4
C9 C8 H8 126.4
N2 C9 C10 127.7(3)
N2 C9 C8 109.6(3)
C10 C9 C8 122.5(4)
C9 C10 C11 125.3(4)
C9 C10 C27 117.5(3)
C11 C10 C27 116.7(3)
N3 C11 C10 125.2(3)
N3 C11 C12 110.2(3)
C10 C11 C12 124.4(4)
C13 C12 C11 107.6(4)
C13 C12 H12 126.2
C11 C12 H12 126.2
C12 C13 C14 106.8(4)
C12 C13 H13 126.6
C14 C13 H13 126.6
N3 C14 C15 125.0(3)
N3 C14 C13 109.8(3)
C15 C14 C13 124.7(3)
C14 C15 C16 125.3(3)
C14 C15 C33 116.7(3)
C16 C15 C33 117.4(3)
N4 C16 C15 126.2(3)
N4 C16 C17 110.7(3)
C15 C16 C17 122.9(3)
C18 C17 C16 107.0(4)
C18 C17 H17 126.5
C16 C17 H17 126.5
C17 C18 C19 107.1(4)
C17 C18 H18 126.4
C19 C18 H18 126.4
N4 C19 C20 126.2(3)
N4 C19 C18 110.2(3)
C20 C19 C18 123.4(4)
C19 C20 C1 126.1(4)
C19 C20 C39 118.1(4)
C1 C20 C39 115.6(4)
C26 C21 C22 118.4(4)
C26 C21 C5 120.4(4)
C22 C21 C5 121.3(4)
C23 C22 C21 120.8(4)
C23 C22 H22 119.6
C21 C22 H22 119.6
C24 C23 C22 120.1(4)
C24 C23 H23 119.9
C22 C23 H23 119.9
C23 C24 C25 119.9(4)
C23 C24 H24 120.0
C25 C24 H24 120.0
C26 C25 C24 120.0(5)
C26 C25 H25 120.0
C24 C25 H25 120.0
C25 C26 C21 120.9(4)
C25 C26 H26 119.6
C21 C26 H26 119.6
C32 C27 C28 118.0(4)
C32 C27 C10 122.6(4)
C28 C27 C10 119.4(4)
C27 C28 C29 120.5(5)
C27 C28 H28 119.7
C29 C28 H28 119.7
C30 C29 C28 120.6(5)
C30 C29 H29 119.7
C28 C29 H29 119.7
C29 C30 C31 119.3(5)
C29 C30 H30 120.4
C31 C30 H30 120.4
C30 C31 C32 120.6(5)
C30 C31 H31 119.7
C32 C31 H31 119.7
C27 C32 C31 120.9(5)
C27 C32 H32 119.5
C31 C32 H32 119.5
C38 C33 C34 117.9(4)
C38 C33 C15 122.1(4)
C34 C33 C15 120.0(4)
C35 C34 C33 121.0(4)
C35 C34 H34 119.5
C33 C34 H34 119.5
C36 C35 C34 120.4(4)
C36 C35 H35 119.8
C34 C35 H35 119.8
C35 C36 C37 119.8(4)
C35 C36 H36 120.1
C37 C36 H36 120.1
C36 C37 C38 120.2(4)
C36 C37 H37 119.9
C38 C37 H37 119.9
C33 C38 C37 120.7(4)
C33 C38 H38 119.7
C37 C38 H38 119.7
C40 C39 C44 118.1(4)
C40 C39 C20 121.1(4)
C44 C39 C20 120.9(4)
C39 C40 C41 120.6(5)
C39 C40 H40 119.7
C41 C40 H40 119.7
C42 C41 C40 120.4(5)
C42 C41 H41 119.8
C40 C41 H41 119.8
C43 C42 C41 119.7(5)
C43 C42 H42 120.1
C41 C42 H42 120.1
C42 C43 C44 119.9(5)
C42 C43 H43 120.0
C44 C43 H43 120.0
C39 C44 C43 121.3(5)
C39 C44 H44 119.3
C43 C44 H44 119.3
N5 C45 C64 125.8(4)
N5 C45 C46 109.4(4)
C64 C45 C46 124.6(4)
C47 C46 C45 107.5(4)
C47 C46 H46 126.3
C45 C46 H46 126.3
C46 C47 C48 106.9(4)
C46 C47 H47 126.6
C48 C47 H47 126.6
N5 C48 C49 125.8(3)
N5 C48 C47 110.1(4)
C49 C48 C47 123.8(4)
C48 C49 C50 126.1(4)
C48 C49 C65 116.3(4)
C50 C49 C65 116.7(4)
N6 C50 C49 125.2(4)
N6 C50 C51 110.2(3)
C49 C50 C51 124.3(4)
C52 C51 C50 106.8(4)
C52 C51 H51 126.6
C50 C51 H51 126.6
C51 C52 C53 107.1(4)
C51 C52 H52 126.4
C53 C52 H52 126.4
N6 C53 C54 125.7(3)
N6 C53 C52 110.1(3)
C54 C53 C52 123.8(3)
C53 C54 C55 126.4(4)
C53 C54 C71 116.0(3)
C55 C54 C71 116.9(3)
N7 C55 C54 126.0(3)
N7 C55 C56 109.3(3)
C54 C55 C56 124.4(3)
C57 C56 C55 107.5(3)
C57 C56 H56 126.2
C55 C56 H56 126.2
C56 C57 C58 107.3(3)
C56 C57 H57 126.4
C58 C57 H57 126.4
N7 C58 C59 125.9(3)
N7 C58 C57 109.5(3)
C59 C58 C57 124.3(4)
C58 C59 C60 125.3(3)
C58 C59 C77 118.1(3)
C60 C59 C77 116.2(3)
N8 C60 C59 126.0(3)
N8 C60 C61 110.1(3)
C59 C60 C61 123.6(4)
C62 C61 C60 107.0(4)
C62 C61 H61 126.5
C60 C61 H61 126.5
C61 C62 C63 107.6(4)
C61 C62 H62 126.2
C63 C62 H62 126.2
N8 C63 C64 126.4(4)
N8 C63 C62 109.0(3)
C64 C63 C62 124.1(4)
C63 C64 C45 126.2(4)
C63 C64 C83 117.3(4)
C45 C64 C83 116.1(4)
C70 C65 C66 117.8(4)
C70 C65 C49 124.1(4)
C66 C65 C49 118.2(4)
C65 C66 C67 120.7(5)
C65 C66 H66 119.7
C67 C66 H66 119.7
C68 C67 C66 120.7(5)
C68 C67 H67 119.7
C66 C67 H67 119.7
C67 C68 C69 120.3(5)
C67 C68 H68 119.9
C69 C68 H68 119.9
C68 C69 C70 119.6(5)
C68 C69 H69 120.2
C70 C69 H69 120.2
C65 C70 C69 121.0(4)
C65 C70 H70 119.5
C69 C70 H70 119.5
C72 C71 C76 118.3(4)
C72 C71 C54 119.9(4)
C76 C71 C54 121.8(4)
C71 C72 C73 120.6(5)
C71 C72 H72 119.7
C73 C72 H72 119.7
C74 C73 C72 120.5(5)
C74 C73 H73 119.7
C72 C73 H73 119.7
C73 C74 C75 119.4(4)
C73 C74 H74 120.3
C75 C74 H74 120.3
C74 C75 C76 120.5(5)
C74 C75 H75 119.7
C76 C75 H75 119.7
C75 C76 C71 120.6(4)
C75 C76 H76 119.7
C71 C76 H76 119.7
C78 C77 C82 117.2(4)
C78 C77 C59 121.1(4)
C82 C77 C59 121.6(4)
C77 C78 C79 121.4(5)
C77 C78 H78 119.3
C79 C78 H78 119.3
C80 C79 C78 120.1(5)
C80 C79 H79 119.9
C78 C79 H79 119.9
C81 C80 C79 119.8(5)
C81 C80 H80 120.1
C79 C80 H80 120.1
C80 C81 C82 120.4(5)
C80 C81 H81 119.8
C82 C81 H81 119.8
C77 C82 C81 121.1(5)
C77 C82 H82 119.5
C81 C82 H82 119.5
C88 C83 C84 118.9(5)
C88 C83 C64 120.8(4)
C84 C83 C64 120.3(4)
C83 C84 C85 120.4(6)
C83 C84 H84 119.8
C85 C84 H84 119.8
C86 C85 C84 119.9(6)
C86 C85 H85 120.1
C84 C85 H85 120.1
C85 C86 C87 120.8(6)
C85 C86 H86 119.6
C87 C86 H86 119.6
C86 C87 C88 119.9(6)
C86 C87 H87 120.1
C88 C87 H87 120.1
C83 C88 C87 120.0(6)
C83 C88 H88 120.0
C87 C88 H88 120.0
Cl1A C89A Cl3A 121.2(16)
Cl1A C89A Cl2A 103.5(13)
Cl3A C89A Cl2A 106.7(13)
Cl1A C89A H89A 108.3
Cl3A C89A H89A 108.3
Cl2A C89A H89A 108.3
Cl2B C89B Cl3B 109.5(11)
Cl2B C89B Cl1B 119.7(13)
Cl3B C89B Cl1B 100.5(14)
Cl2B C89B H89B 108.8
Cl3B C89B H89B 108.8
Cl1B C89B H89B 108.8
Cl4 C90 Cl6 110.7(3)
Cl4 C90 Cl5 110.6(3)
Cl6 C90 Cl5 110.0(3)
Cl4 C90 H90 108.5
Cl6 C90 H90 108.5
Cl5 C90 H90 108.5
Cl9A C91A Cl7A 105.8(8)
Cl9A C91A Cl8A 114.9(11)
Cl7A C91A Cl8A 109.8(8)
Cl9A C91A H91A 108.7
Cl7A C91A H91A 108.7
Cl8A C91A H91A 108.7
Cl7B C91B Cl9B 117.1(13)
Cl7B C91B Cl8B 109.7(10)
Cl9B C91B Cl8B 106.8(10)
Cl7B C91B H91B 107.6
Cl9B C91B H91B 107.6
Cl8B C91B H91B 107.6
Cl10 C92A Cl12 119.6(13)
Cl10 C92A Cl11 98.1(9)
Cl12 C92A Cl11 98.4(9)
Cl10 C92A H92A 112.8
Cl12 C92A H92A 112.8
Cl11 C92A H92A 112.8
Cl20 C92B Cl22 111.4(12)
Cl20 C92B Cl21 110.8(12)
Cl22 C92B Cl21 104.1(12)
Cl20 C92B H92B 110.1
Cl22 C92B H92B 110.1
Cl21 C92B H92B 110.1

loop_
_geom_bond_atom_site_label_1
_geom_bond_atom_site_label_2
_geom_bond_distance
Sm1 N6 2.462(3)
Sm1 N7 2.463(3)
Sm1 N5 2.465(3)
Sm1 N8 2.474(3)
Sm1 N3 2.501(3)
Sm1 N4 2.620(3)
Sm1 N2 2.638(3)
Sm1 N1 2.837(3)
N1 C1 1.391(5)
N1 C4 1.399(5)
N1 H1 0.844(19)
N2 C6 1.374(5)
N2 C9 1.382(5)
N3 C11 1.373(5)
N3 C14 1.385(5)
N4 C16 1.377(5)
N4 C19 1.386(5)
N5 C48 1.373(5)
N5 C45 1.380(5)
N6 C50 1.371(5)
N6 C53 1.380(5)
N7 C55 1.379(5)
N7 C58 1.380(5)
N8 C60 1.369(5)
N8 C63 1.384(5)
C1 C20 1.398(5)
C1 C2 1.411(5)
C2 C3 1.364(6)
C2 H2 0.9500
C3 C4 1.417(5)
C3 H3 0.9500
C4 C5 1.388(5)
C5 C6 1.405(5)
C5 C21 1.498(5)
C6 C7 1.442(5)
C7 C8 1.347(6)
C7 H7 0.9500
C8 C9 1.450(5)
C8 H8 0.9500
C9 C10 1.401(5)
C10 C11 1.405(5)
C10 C27 1.506(5)
C11 C12 1.432(5)
C12 C13 1.347(6)
C12 H12 0.9500
C13 C14 1.440(5)
C13 H13 0.9500
C14 C15 1.390(5)
C15 C16 1.410(5)
C15 C33 1.503(5)
C16 C17 1.437(5)
C17 C18 1.349(6)
C17 H17 0.9500
C18 C19 1.439(5)
C18 H18 0.9500
C19 C20 1.395(5)
C20 C39 1.498(5)
C21 C26 1.389(6)
C21 C22 1.393(6)
C22 C23 1.384(6)
C22 H22 0.9500
C23 C24 1.374(7)
C23 H23 0.9500
C24 C25 1.385(7)
C24 H24 0.9500
C25 C26 1.382(6)
C25 H25 0.9500
C26 H26 0.9500
C27 C32 1.370(6)
C27 C28 1.387(6)
C28 C29 1.392(6)
C28 H28 0.9500
C29 C30 1.355(8)
C29 H29 0.9500
C30 C31 1.369(8)
C30 H30 0.9500
C31 C32 1.385(7)
C31 H31 0.9500
C32 H32 0.9500
C33 C38 1.387(5)
C33 C34 1.392(6)
C34 C35 1.387(6)
C34 H34 0.9500
C35 C36 1.361(7)
C35 H35 0.9500
C36 C37 1.377(7)
C36 H36 0.9500
C37 C38 1.392(6)
C37 H37 0.9500
C38 H38 0.9500
C39 C40 1.379(6)
C39 C44 1.385(6)
C40 C41 1.390(7)
C40 H40 0.9500
C41 C42 1.374(8)
C41 H41 0.9500
C42 C43 1.366(8)
C42 H42 0.9500
C43 C44 1.386(7)
C43 H43 0.9500
C44 H44 0.9500
C45 C64 1.397(6)
C45 C46 1.443(6)
C46 C47 1.343(6)
C46 H46 0.9500
C47 C48 1.442(5)
C47 H47 0.9500
C48 C49 1.405(6)
C49 C50 1.408(5)
C49 C65 1.503(5)
C50 C51 1.446(5)
C51 C52 1.351(6)
C51 H51 0.9500
C52 C53 1.439(5)
C52 H52 0.9500
C53 C54 1.399(5)
C54 C55 1.404(5)
C54 C71 1.499(5)
C55 C56 1.442(5)
C56 C57 1.346(5)
C56 H56 0.9500
C57 C58 1.440(5)
C57 H57 0.9500
C58 C59 1.398(5)
C59 C60 1.406(5)
C59 C77 1.507(5)
C60 C61 1.441(5)
C61 C62 1.345(6)
C61 H61 0.9500
C62 C63 1.446(6)
C62 H62 0.9500
C63 C64 1.394(6)
C64 C83 1.496(6)
C65 C70 1.364(6)
C65 C66 1.379(6)
C66 C67 1.386(7)
C66 H66 0.9500
C67 C68 1.334(8)
C67 H67 0.9500
C68 C69 1.359(7)
C68 H68 0.9500
C69 C70 1.398(6)
C69 H69 0.9500
C70 H70 0.9500
C71 C72 1.389(6)
C71 C76 1.389(6)
C72 C73 1.390(6)
C72 H72 0.9500
C73 C74 1.373(7)
C73 H73 0.9500
C74 C75 1.376(7)
C74 H74 0.9500
C75 C76 1.388(6)
C75 H75 0.9500
C76 H76 0.9500
C77 C78 1.364(6)
C77 C82 1.384(6)
C78 C79 1.393(7)
C78 H78 0.9500
C79 C80 1.355(8)
C79 H79 0.9500
C80 C81 1.348(8)
C80 H80 0.9500
C81 C82 1.387(7)
C81 H81 0.9500
C82 H82 0.9500
C83 C88 1.383(6)
C83 C84 1.391(7)
C84 C85 1.400(7)
C84 H84 0.9500
C85 C86 1.356(9)
C85 H85 0.9500
C86 C87 1.373(9)
C86 H86 0.9500
C87 C88 1.402(7)
C87 H87 0.9500
C88 H88 0.9500
C89A Cl1A 1.56(3)
C89A Cl3A 1.771(18)
C89A Cl2A 1.78(2)
C89A H89A 1.0000
C89B Cl2B 1.66(2)
C89B Cl3B 1.78(2)
C89B Cl1B 1.80(2)
C89B H89B 1.0000
C90 Cl4 1.726(6)
C90 Cl6 1.737(5)
C90 Cl5 1.750(6)
C90 H90 1.0000
C91A Cl9A 1.693(14)
C91A Cl7A 1.697(14)
C91A Cl8A 1.743(14)
C91A H91A 1.0000
C91B Cl7B 1.661(15)
C91B Cl9B 1.702(15)
C91B Cl8B 1.718(15)
C91B H91B 1.0000
C92A Cl10 1.739(16)
C92A Cl12 1.756(16)
C92A Cl11 1.806(15)
C92A H92A 1.0000
C92B Cl20 1.620(15)
C92B Cl22 1.659(16)
C92B Cl21 1.696(16)
C92B H92B 1.0000
